data_4024334
loop_
_publ_author_name
'Qiong Li'
'Shao-Bo Yang'
'Zhihui Zhang'
'Lei Li'
'Peng-Fei Xu'

_publ_contact_author_address
;
 State Key Laboratory of Applied Organic Chemistry,
 Lanzhou University, 73000, CHINA
;
_publ_contact_author_email ' xupf@lzu.edu.cn '
_publ_contact_author_fax ' 86-931-8915557 '
_publ_contact_author_name 'Peng-Fei Xu'
_publ_contact_author_phone ' 86-931-8912281 '
_publ_section_title
;
Diastereo- and Enantioselective Synthesis of \b-Hydroxy-\a-Amino Acids:
Application to the Synthesis of a Key Intermediate for Lactacystin
;
_journal_name_full 'Journal of Organic Chemistry'
_journal_page_first 1627
_journal_page_last 1631
_journal_paper_doi 10.1021/jo8023973
_journal_volume 74
_journal_year 2009
_chemical_absolute_configuration rm
_chemical_formula_moiety 'C16 H24 N O3 '
_chemical_formula_sum 'C16 H24 N O3'
_chemical_formula_weight 278.37
_space_group_IT_number 19
_symmetry_cell_setting orthorhombic
_symmetry_Int_Tables_number 19
_symmetry_space_group_name_Hall 'P 2ac 2ab'
_symmetry_space_group_name_H-M 'P 21 21 21'
_audit_creation_date 'Thu May  6 17:29:45 2004'
_audit_creation_method 'by teXsan'
_cell_angle_alpha 90
_cell_angle_beta 90
_cell_angle_gamma 90
_cell_formula_units_Z 4
_cell_length_a 7.157(3)
_cell_length_b 10.618(4)
_cell_length_c 20.531(8)
_cell_measurement_reflns_used 4292
_cell_measurement_temperature 293.2
_cell_measurement_theta_max 27.5
_cell_measurement_theta_min 3.0
_cell_volume 1560.1(10)
_computing_cell_refinement 'MSC/AFC Diffractometer Control Software'
_computing_data_collection
;
MSC/AFC Diffractometer Control Software (Molecular
Structure Corporation, 1991)
;
_computing_data_reduction
;
teXsan (Molecular Structure Corporation, 1999)
;
_computing_molecular_graphics 'ORTEPIII(Johnson, 1996)'
_computing_publication_material 'PLATON (Spek, 2003)'
_computing_structure_refinement 'teXsan Ver. 1.10'
_computing_structure_solution SIR92
_diffrn_detector_area_resol_mean 14.71
_diffrn_measured_fraction_theta_full 0.9966
_diffrn_measured_fraction_theta_max 0.9966
_diffrn_measurement_device_type 'Rigaku/MSC Mercury CCD'
_diffrn_measurement_method \w
_diffrn_radiation_type 'Mo K\a'
_diffrn_radiation_wavelength 0.7107
_diffrn_reflns_av_R_equivalents 0.026
_diffrn_reflns_limit_h_max 7
_diffrn_reflns_limit_h_min -9
_diffrn_reflns_limit_k_max 13
_diffrn_reflns_limit_k_min -13
_diffrn_reflns_limit_l_max 19
_diffrn_reflns_limit_l_min -26
_diffrn_reflns_number 12377
_diffrn_reflns_theta_full 27.48
_diffrn_reflns_theta_max 27.48
_exptl_absorpt_coefficient_mu 0.081
_exptl_absorpt_correction_T_max 0.984
_exptl_absorpt_correction_T_min 0.909
_exptl_absorpt_correction_type multi-scan
_exptl_absorpt_process_details '(Jacobson, 1998)'
_exptl_crystal_colour Colorless
_exptl_crystal_density_diffrn 1.185
_exptl_crystal_density_method 'not measured'
_exptl_crystal_description block
_exptl_crystal_size_max 0.300
_exptl_crystal_size_mid 0.250
_exptl_crystal_size_min 0.200
_refine_diff_density_max 0.28
_refine_diff_density_min -0.15
_refine_ls_abs_structure_details 'Flack H.D. (1983), Acta Cryst. A39, 876-881'
_refine_ls_abs_structure_Flack -0.3(8)
_refine_ls_extinction_method none
_refine_ls_goodness_of_fit_ref 1.433
_refine_ls_hydrogen_treatment noref
_refine_ls_number_parameters 182
_refine_ls_number_reflns 3452
_refine_ls_R_factor_gt 0.0416
_refine_ls_shift/su_max 0.0006
_refine_ls_structure_factor_coef F
_refine_ls_weighting_details 'w = 1/[\s^2^(Fo) + 0.00022|Fo|^2^]'
_refine_ls_weighting_scheme calc
_refine_ls_wR_factor_ref 0.0505
_reflns_number_gt 3192
_reflns_number_total 2068
_reflns_threshold_expression F^2^>2.0\s(F^2^)
_cod_data_source_file jo8023973_si_002.cif
_cod_data_source_block compd-2c'
_cod_original_sg_symbol_H-M 'P 21 21 21   '
_cod_original_formula_sum 'C16 H24 N O3 '
_cod_database_code 4024334

loop_
_symmetry_equiv_pos_as_xyz
x,y,z
1/2-x,-y,1/2+z
1/2+x,1/2-y,-z
-x,1/2+y,1/2-z

loop_
_atom_site_label
_atom_site_type_symbol
_atom_site_fract_x
_atom_site_fract_y
_atom_site_fract_z
_atom_site_U_iso_or_equiv
_atom_site_adp_type
_atom_site_occupancy
_atom_site_calc_flag
_atom_site_refinement_flags
_atom_site_disorder_assembly
_atom_site_disorder_group
O(1) O 0.6534(1) 0.11497(9) 0.56134(4) 0.0429(3) Uani 1.00 d . . .
O(2) O 0.4746(2) 0.2648(1) 0.52289(5) 0.0660(4) Uani 1.00 d . . .
O(3) O 0.9670(2) 0.3622(1) 0.59904(5) 0.0557(3) Uani 1.00 d . . .
N(1) N 0.6902(2) 0.2486(1) 0.68056(5) 0.0414(3) Uani 1.00 d . . .
C(1) C 0.7723(2) 0.1446(1) 0.67095(6) 0.0335(3) Uani 1.00 d . . .
C(2) C 0.6382(2) 0.3175(1) 0.62104(6) 0.0424(4) Uani 1.00 d . . .
C(3) C 0.5854(2) 0.2322(1) 0.56411(7) 0.0442(4) Uani 1.00 d . . .
C(4) C 0.8071(2) 0.0864(1) 0.60465(6) 0.0334(3) Uani 1.00 d . . .
C(5) C 0.8285(2) -0.0535(1) 0.62112(6) 0.0356(3) Uani 1.00 d . . .
C(6) C 1.0308(2) -0.0630(1) 0.64427(7) 0.0441(4) Uani 1.00 d . . .
C(7) C 1.0260(2) 0.0091(1) 0.70969(7) 0.0450(4) Uani 1.00 d . . .
C(8) C 0.8172(2) 0.0437(1) 0.72017(6) 0.0363(3) Uani 1.00 d . . .
C(9) C 0.7172(2) -0.0699(1) 0.68517(6) 0.0375(3) Uani 1.00 d . . .
C(10) C 0.5050(2) -0.0545(2) 0.67760(8) 0.0552(4) Uani 1.00 d . . .
C(11) C 0.7523(2) -0.1966(1) 0.71937(8) 0.0537(4) Uani 1.00 d . . .
C(12) C 0.7613(3) 0.0737(2) 0.78927(6) 0.0554(4) Uani 1.00 d . . .
C(13) C 0.7880(2) 0.4180(1) 0.60464(6) 0.0464(4) Uani 1.00 d . . .
C(14) C 0.7408(3) 0.5028(1) 0.54662(7) 0.0595(4) Uani 1.00 d . . .
C(15) C 0.8957(3) 0.5992(2) 0.53646(9) 0.0813(6) Uani 1.00 d . . .
C(16) C 0.5522(3) 0.5675(2) 0.55390(8) 0.0772(6) Uani 1.00 d . . .
H(1) H 0.5257 0.3640 0.6319 0.0508 Uiso 1.00 calc . . .
H(2) H 0.9229 0.1185 0.5866 0.0400 Uiso 1.00 calc . . .
H(3) H 0.7945 -0.1111 0.5864 0.0427 Uiso 1.00 calc . . .
H(4) H 1.0675 -0.1500 0.6506 0.0529 Uiso 1.00 calc . . .
H(5) H 1.1154 -0.0232 0.6136 0.0529 Uiso 1.00 calc . . .
H(6) H 1.0707 -0.0439 0.7449 0.0540 Uiso 1.00 calc . . .
H(7) H 1.1020 0.0846 0.7072 0.0540 Uiso 1.00 calc . . .
H(8) H 0.4784 0.0247 0.6559 0.0662 Uiso 1.00 calc . . .
H(9) H 0.4558 -0.1235 0.6519 0.0662 Uiso 1.00 calc . . .
H(10) H 0.4468 -0.0548 0.7203 0.0662 Uiso 1.00 calc . . .
H(11) H 0.6913 -0.1965 0.7615 0.0645 Uiso 1.00 calc . . .
H(12) H 0.7022 -0.2643 0.6929 0.0645 Uiso 1.00 calc . . .
H(13) H 0.8856 -0.2087 0.7252 0.0645 Uiso 1.00 calc . . .
H(14) H 0.8238 0.1501 0.8033 0.0665 Uiso 1.00 calc . . .
H(15) H 0.6270 0.0858 0.7914 0.0665 Uiso 1.00 calc . . .
H(16) H 0.7969 0.0046 0.8175 0.0665 Uiso 1.00 calc . . .
H(17) H 0.7943 0.4732 0.6422 0.0556 Uiso 1.00 calc . . .
H(18) H 0.7353 0.4501 0.5081 0.0714 Uiso 1.00 calc . . .
H(19) H 1.0126 0.5559 0.5282 0.0976 Uiso 1.00 calc . . .
H(20) H 0.8650 0.6523 0.4995 0.0976 Uiso 1.00 calc . . .
H(21) H 0.9080 0.6508 0.5752 0.0976 Uiso 1.00 calc . . .
H(22) H 0.5553 0.6233 0.5913 0.0926 Uiso 1.00 calc . . .
H(23) H 0.5255 0.6160 0.5150 0.0926 Uiso 1.00 calc . . .
H(24) H 0.4556 0.5046 0.5601 0.0926 Uiso 1.00 calc . . .

loop_
_atom_site_aniso_label
_atom_site_aniso_U_11
_atom_site_aniso_U_22
_atom_site_aniso_U_33
_atom_site_aniso_U_12
_atom_site_aniso_U_13
_atom_site_aniso_U_23
O(1) 0.0564(6) 0.0365(5) 0.0360(5) 0.0021(4) -0.0131(4) 0.0000(4)
O(2) 0.0821(8) 0.0543(7) 0.0616(7) 0.0096(6) -0.0360(6) 0.0063(6)
O(3) 0.0613(6) 0.0452(6) 0.0606(6) -0.0028(5) -0.0039(5) 0.0026(5)
N(1) 0.0568(7) 0.0365(6) 0.0307(5) 0.0093(5) 0.0005(5) 0.0013(4)
C(1) 0.0353(6) 0.0344(6) 0.0309(6) -0.0016(5) -0.0006(5) 0.0007(5)
C(2) 0.0578(9) 0.0350(7) 0.0343(6) 0.0130(6) -0.0008(6) 0.0019(5)
C(3) 0.0535(8) 0.0387(7) 0.0405(7) 0.0015(6) -0.0090(6) 0.0078(6)
C(4) 0.0379(6) 0.0309(6) 0.0313(6) -0.0004(5) -0.0022(5) -0.0003(5)
C(5) 0.0373(6) 0.0307(6) 0.0388(6) 0.0001(5) -0.0027(5) -0.0009(5)
C(6) 0.0376(7) 0.0413(8) 0.0535(8) 0.0065(6) 0.0016(6) 0.0022(6)
C(7) 0.0380(7) 0.0465(8) 0.0506(8) 0.0017(6) -0.0101(6) 0.0033(6)
C(8) 0.0403(6) 0.0357(6) 0.0330(6) 0.0040(5) -0.0012(5) 0.0036(5)
C(9) 0.0349(6) 0.0338(6) 0.0437(7) 0.0006(5) -0.0002(5) 0.0065(5)
C(10) 0.0362(7) 0.0597(10) 0.0695(10) -0.0051(7) 0.0012(7) 0.0144(8)
C(11) 0.0602(9) 0.0405(8) 0.0605(9) 0.0007(7) 0.0026(8) 0.0139(6)
C(12) 0.076(1) 0.0554(9) 0.0349(7) 0.0107(9) 0.0021(7) 0.0083(6)
C(13) 0.0750(9) 0.0307(6) 0.0334(6) 0.0024(6) -0.0041(6) -0.0033(5)
C(14) 0.109(1) 0.0331(7) 0.0360(7) 0.0070(8) -0.0009(8) 0.0015(6)
C(15) 0.135(2) 0.0389(9) 0.071(1) -0.008(1) 0.017(1) 0.0081(8)
C(16) 0.121(2) 0.051(1) 0.0592(10) 0.028(1) -0.009(1) 0.0141(8)

loop_
_atom_type_symbol
_atom_type_description
_atom_type_scat_dispersion_real
_atom_type_scat_dispersion_imag
_atom_type_scat_source
C C 0.003 0.002
;International Tables for Crystallography
(1992, Vol. C, Tables 4.2.6.8 and 6.1.1.1)
;
H H 0.000 0.000
;International Tables for Crystallography
(1992, Vol. C, Table 6.1.1.2)
;
N N 0.006 0.003
;International Tables for Crystallography
(1992, Vol. C, Tables 4.2.6.8 and 6.1.1.1)
;
O O 0.011 0.006
;International Tables for Crystallography
(1992, Vol. C, Tables 4.2.6.8 and 6.1.1.1)
;

loop_
_geom_angle_atom_site_label_1
_geom_angle_atom_site_label_2
_geom_angle_atom_site_label_3
_geom_angle
_geom_angle_site_symmetry_1
_geom_angle_site_symmetry_2
_geom_angle_site_symmetry_3
_geom_angle_publ_flag
C(3) O(1) C(4) 116.5(1) . . . yes
C(1) N(1) C(2) 114.9(1) . . . yes
N(1) C(1) C(4) 124.9(1) . . . yes
N(1) C(1) C(8) 127.9(1) . . . yes
C(4) C(1) C(8) 106.1(1) . . . yes
N(1) C(2) C(3) 113.8(1) . . . yes
N(1) C(2) C(13) 110.3(1) . . . yes
C(3) C(2) C(13) 114.4(1) . . . yes
O(1) C(3) O(2) 118.3(2) . . . yes
O(1) C(3) C(2) 119.7(1) . . . yes
O(2) C(3) C(2) 121.9(2) . . . yes
O(1) C(4) C(1) 110.0(1) . . . yes
O(1) C(4) C(5) 114.5(1) . . . yes
C(1) C(4) C(5) 102.3(1) . . . yes
C(4) C(5) C(6) 103.1(1) . . . yes
C(4) C(5) C(9) 104.2(1) . . . yes
C(6) C(5) C(9) 102.5(1) . . . yes
C(5) C(6) C(7) 102.5(1) . . . yes
C(6) C(7) C(8) 105.0(1) . . . yes
C(1) C(8) C(7) 106.3(1) . . . yes
C(1) C(8) C(9) 98.1(1) . . . yes
C(1) C(8) C(12) 115.1(1) . . . yes
C(7) C(8) C(9) 101.1(1) . . . yes
C(7) C(8) C(12) 115.8(1) . . . yes
C(9) C(8) C(12) 118.0(1) . . . yes
C(5) C(9) C(8) 93.9(1) . . . yes
C(5) C(9) C(10) 114.3(1) . . . yes
C(5) C(9) C(11) 113.7(1) . . . yes
C(8) C(9) C(10) 114.4(1) . . . yes
C(8) C(9) C(11) 112.8(1) . . . yes
C(10) C(9) C(11) 107.5(1) . . . yes
O(3) C(13) C(2) 110.8(1) . . . yes
O(3) C(13) C(14) 112.5(2) . . . yes
C(2) C(13) C(14) 114.9(2) . . . yes
C(13) C(14) C(15) 109.9(2) . . . yes
C(13) C(14) C(16) 112.6(2) . . . yes
C(15) C(14) C(16) 110.8(2) . . . yes

loop_
_geom_bond_atom_site_label_1
_geom_bond_atom_site_label_2
_geom_bond_distance
_geom_bond_site_symmetry_1
_geom_bond_site_symmetry_2
_geom_bond_publ_flag
O(1) C(3) 1.337(2) . . yes
O(1) C(4) 1.447(2) . . yes
O(2) C(3) 1.210(2) . . yes
O(3) C(13) 1.416(2) . . yes
N(1) C(1) 1.266(2) . . yes
N(1) C(2) 1.472(2) . . yes
C(1) C(4) 1.515(2) . . yes
C(1) C(8) 1.507(2) . . yes
C(2) C(3) 1.526(2) . . yes
C(2) C(13) 1.551(3) . . yes
C(4) C(5) 1.531(2) . . yes
C(5) C(6) 1.527(2) . . yes
C(5) C(9) 1.547(2) . . yes
C(6) C(7) 1.546(2) . . yes
C(7) C(8) 1.554(2) . . yes
C(8) C(9) 1.576(2) . . yes
C(8) C(12) 1.508(2) . . yes
C(9) C(10) 1.535(2) . . yes
C(9) C(11) 1.538(2) . . yes
C(13) C(14) 1.530(2) . . yes
C(14) C(15) 1.523(3) . . yes
C(14) C(16) 1.522(3) . . yes

loop_
_geom_contact_atom_site_label_1
_geom_contact_atom_site_label_2
_geom_contact_distance
_geom_contact_site_symmetry_1
_geom_contact_site_symmetry_2
_geom_contact_publ_flag
O(1) O(2) 3.148(2) . 3_556 ?
O(1) C(15) 3.550(3) . 3_456 ?
O(1) O(3) 3.561(2) . 3_456 ?
O(2) O(3) 2.844(2) . 3_456 ?
O(2) C(4) 3.285(2) . 3_456 ?
O(2) C(3) 3.309(2) . 3_456 ?
O(2) C(13) 3.522(2) . 3_456 ?
O(2) C(14) 3.592(2) . 3_456 ?
O(3) C(3) 3.598(2) . 3_556 ?
C(6) C(10) 3.463(3) . 1_655 ?
C(7) C(10) 3.556(3) . 1_655 ?

loop_
_geom_torsion_atom_site_label_1
_geom_torsion_atom_site_label_2
_geom_torsion_atom_site_label_3
_geom_torsion_atom_site_label_4
_geom_torsion
_geom_torsion_site_symmetry_1
_geom_torsion_site_symmetry_2
_geom_torsion_site_symmetry_3
_geom_torsion_site_symmetry_4
_geom_torsion_publ_flag
O(1) C(3) C(2) N(1) -25.3(2) . . . . yes
O(1) C(3) C(2) C(13) 102.8(2) . . . . yes
O(1) C(4) C(1) N(1) -34.5(2) . . . . yes
O(1) C(4) C(1) C(8) 134.1(1) . . . . yes
O(1) C(4) C(5) C(6) 159.8(1) . . . . yes
O(1) C(4) C(5) C(9) -93.4(1) . . . . yes
O(2) C(3) O(1) C(4) 170.2(1) . . . . yes
O(2) C(3) C(2) N(1) 150.4(2) . . . . yes
O(2) C(3) C(2) C(13) -81.5(2) . . . . yes
O(3) C(13) C(2) N(1) 55.8(2) . . . . yes
O(3) C(13) C(2) C(3) -74.1(2) . . . . yes
O(3) C(13) C(14) C(15) -53.3(2) . . . . yes
O(3) C(13) C(14) C(16) -177.4(2) . . . . yes
N(1) C(1) C(4) C(5) -156.7(2) . . . . yes
N(1) C(1) C(8) C(7) -131.5(2) . . . . yes
N(1) C(1) C(8) C(9) 124.4(2) . . . . yes
N(1) C(1) C(8) C(12) -1.9(2) . . . . yes
N(1) C(2) C(13) C(14) -175.3(1) . . . . yes
C(1) N(1) C(2) C(3) 33.5(2) . . . . yes
C(1) N(1) C(2) C(13) -96.7(2) . . . . yes
C(1) C(4) O(1) C(3) 41.6(2) . . . . yes
C(1) C(4) C(5) C(6) -81.2(1) . . . . yes
C(1) C(4) C(5) C(9) 25.5(1) . . . . yes
C(1) C(8) C(7) C(6) -71.2(2) . . . . yes
C(1) C(8) C(9) C(5) 56.2(1) . . . . yes
C(1) C(8) C(9) C(10) -62.7(2) . . . . yes
C(1) C(8) C(9) C(11) 173.9(1) . . . . yes
C(2) N(1) C(1) C(4) -3.9(2) . . . . yes
C(2) N(1) C(1) C(8) -170.0(1) . . . . yes
C(2) C(3) O(1) C(4) -14.0(2) . . . . yes
C(2) C(13) C(14) C(15) 178.6(2) . . . . yes
C(2) C(13) C(14) C(16) 54.5(2) . . . . yes
C(3) O(1) C(4) C(5) 156.1(1) . . . . yes
C(3) C(2) C(13) C(14) 54.8(2) . . . . yes
C(4) C(1) C(8) C(7) 60.3(1) . . . . yes
C(4) C(1) C(8) C(9) -43.8(1) . . . . yes
C(4) C(1) C(8) C(12) -170.1(1) . . . . yes
C(4) C(5) C(6) C(7) 69.1(1) . . . . yes
C(4) C(5) C(9) C(8) -50.7(1) . . . . yes
C(4) C(5) C(9) C(10) 68.4(2) . . . . yes
C(4) C(5) C(9) C(11) -167.6(1) . . . . yes
C(5) C(4) C(1) C(8) 12.0(1) . . . . yes
C(5) C(6) C(7) C(8) 4.4(2) . . . . yes
C(5) C(9) C(8) C(7) -52.3(1) . . . . yes
C(5) C(9) C(8) C(12) -179.7(1) . . . . yes
C(6) C(5) C(9) C(8) 56.6(1) . . . . yes
C(6) C(5) C(9) C(10) 175.6(1) . . . . yes
C(6) C(5) C(9) C(11) -60.4(2) . . . . yes
C(6) C(7) C(8) C(9) 30.7(1) . . . . yes
C(6) C(7) C(8) C(12) 159.6(1) . . . . yes
C(7) C(6) C(5) C(9) -39.0(1) . . . . yes
C(7) C(8) C(9) C(10) -171.2(1) . . . . yes
C(7) C(8) C(9) C(11) 65.5(2) . . . . yes
C(10) C(9) C(8) C(12) 61.4(2) . . . . yes
C(11) C(9) C(8) C(12) -61.9(2) . . . . yes
C(11) C(9) C(8) C(12) -61.9(2) . . . . yes

loop_
_cod_related_entry_id
_cod_related_entry_database
_cod_related_entry_code
1 ChemSpider 30658897
